data_4087172
loop_
_publ_author_name
'Morgan, Matthew M.'
'Patrick, Evan A.'
'Rautiainen, J. Mikko'
'Tuononen, Heikki M.'
'Piers, Warren E.'
'Spasyuk, Denis M.'

_publ_section_title
;
 Zirconocene-Based Methods for the Preparation of BN-Indenes: Application
 to the Synthesis of
 1,5-Dibora-4a,8a-diaza-1,2,3,5,6,7-hexaaryl-4,8-dimethyl-s-indacenes
;
_journal_name_full Organometallics
_journal_paper_doi 10.1021/acs.organomet.7b00051
_journal_year 2017
_chemical_formula_moiety ' C46 H36 B2 Cl2 N2 '
_chemical_formula_sum 'C46 H36 B2 Cl2 N2'
_chemical_formula_weight 709.28
_space_group_crystal_system triclinic
_space_group_IT_number 2
_space_group_name_Hall '-P 1'
_space_group_name_H-M_alt 'P -1'
_symmetry_space_group_name_Hall '-P 1'
_symmetry_space_group_name_H-M 'P -1'
_atom_sites_solution_hydrogens geom
_audit_creation_method SHELXL-2014/6
_cell_angle_alpha 112.9650(10)
_cell_angle_beta 113.3580(10)
_cell_angle_gamma 100.9890(10)
_cell_formula_units_Z 2
_cell_length_a 14.4818(3)
_cell_length_b 14.8376(3)
_cell_length_c 15.0664(5)
_cell_measurement_reflns_used 5826
_cell_measurement_temperature 173(2)
_cell_measurement_theta_max 72.54
_cell_measurement_theta_min 3.54
_cell_volume 2497.76(12)
_computing_publication_material 'LinXTL v.  5.3.1'
_diffrn_ambient_temperature 173(2)
_diffrn_measured_fraction_theta_full 0.970
_diffrn_measured_fraction_theta_max 0.946
_diffrn_measurement_device_type 'Bruker APEX-II CCD'
_diffrn_measurement_method \w
_diffrn_radiation_type CuK\a
_diffrn_radiation_wavelength 1.54178
_diffrn_reflns_av_R_equivalents 0.0172
_diffrn_reflns_av_unetI/netI 0.0174
_diffrn_reflns_Laue_measured_fraction_full 0.970
_diffrn_reflns_Laue_measured_fraction_max 0.946
_diffrn_reflns_limit_h_max 17
_diffrn_reflns_limit_h_min -16
_diffrn_reflns_limit_k_max 18
_diffrn_reflns_limit_k_min -18
_diffrn_reflns_limit_l_max 18
_diffrn_reflns_limit_l_min -18
_diffrn_reflns_number 26411
_diffrn_reflns_point_group_measured_fraction_full 0.970
_diffrn_reflns_point_group_measured_fraction_max 0.946
_diffrn_reflns_theta_full 67.679
_diffrn_reflns_theta_max 72.829
_diffrn_reflns_theta_min 3.544
_exptl_absorpt_coefficient_mu 1.367
_exptl_absorpt_correction_T_max 0.761
_exptl_absorpt_correction_T_min 0.756
_exptl_absorpt_correction_type multi-scan
_exptl_crystal_colour Orange
_exptl_crystal_density_diffrn 0.943
_exptl_crystal_density_method 'not measured'
_exptl_crystal_description block
_exptl_crystal_F_000 740
_exptl_crystal_size_max 0.3
_exptl_crystal_size_mid 0.2
_exptl_crystal_size_min 0.2
_platon_squeeze_details
;
;
_refine_diff_density_max 0.285
_refine_diff_density_min -0.210
_refine_diff_density_rms 0.033
_refine_ls_extinction_method none
_refine_ls_goodness_of_fit_ref 1.067
_refine_ls_hydrogen_treatment constr
_refine_ls_matrix_type full
_refine_ls_number_parameters 471
_refine_ls_number_reflns 9422
_refine_ls_number_restraints 450
_refine_ls_restrained_S_all 1.049
_refine_ls_R_factor_all 0.0373
_refine_ls_R_factor_gt 0.0345
_refine_ls_shift/su_max 0.001
_refine_ls_shift/su_mean 0.000
_refine_ls_structure_factor_coef Fsqd
_refine_ls_weighting_details 'w=1/[\s^2^(Fo^2^)+(0.0681P)^2^+0.1358P] where P=(Fo^2^+2Fc^2^)/3'
_refine_ls_weighting_scheme calc
_refine_ls_wR_factor_gt 0.0996
_refine_ls_wR_factor_ref 0.1020
_reflns_Friedel_coverage 0.000
_reflns_number_gt 8400
_reflns_number_total 9422
_reflns_threshold_expression 'I > 2\s(I)'
_cod_data_source_file om7b00051_si_002.cif
_cod_data_source_block mm1522_a
_cod_depositor_comments
;

2020-10-09
Z value and formula fixed to values more according to usual
chemical conventions.                 miguel
;
_cod_original_formula_sum 'C23 H18 B Cl N'
_cod_original_formula_weight 354.64
_cod_original_formula_units_Z 4
_cod_original_cell_volume 2497.76(11)
_cod_database_code 4087172
_shelx_space_group_comment
;
The symmetry employed for this shelxl refinement is uniquely defined
by the following loop, which should always be used as a source of
symmetry information in preference to the above space-group names.
They are only intended as comments.
;
_shelx_estimated_absorpt_t_min 0.772
_shelx_estimated_absorpt_t_max 0.772
_shelxl_version_number 2014/6

loop_
_space_group_symop_operation_xyz
'x, y, z'
'-x, -y, -z'

loop_
_atom_site_label
_atom_site_type_symbol
_atom_site_fract_x
_atom_site_fract_y
_atom_site_fract_z
_atom_site_U_iso_or_equiv
_atom_site_adp_type
_atom_site_occupancy
_atom_site_site_symmetry_order
_atom_site_calc_flag
_atom_site_refinement_flags_posn
_atom_site_refinement_flags_adp
Cl2 Cl 0.91205(2) 0.33657(2) 0.35622(2) 0.03588(8) Uani 1 1 d . U
Cl1 Cl 0.48486(2) 0.58706(2) 0.42244(2) 0.03718(8) Uani 1 1 d . U
N2 N 0.72226(7) 0.38469(7) 0.29352(7) 0.02573(18) Uani 1 1 d . U
N1 N 0.59639(7) 0.49273(7) 0.31961(7) 0.02665(18) Uani 1 1 d . U
C1 C 0.51856(9) 0.15775(8) 0.25940(9) 0.0278(2) Uani 1 1 d . U
C2 C 0.62679(8) 0.33541(8) 0.28483(9) 0.0261(2) Uani 1 1 d . U
C3 C 0.60871(9) 0.22510(8) 0.25945(9) 0.0269(2) Uani 1 1 d . U
C4 C 0.69735(8) 0.54529(8) 0.34003(9) 0.0265(2) Uani 1 1 d . U
C5 C 0.82623(9) 0.73607(8) 0.40907(9) 0.0282(2) Uani 1 1 d . U
C6 C 0.76003(8) 0.48712(8) 0.31992(9) 0.0271(2) Uani 1 1 d . U
C7 C 0.69464(9) 0.09425(8) 0.21231(9) 0.0283(2) Uani 1 1 d . U
C8 C 0.55791(9) 0.38976(8) 0.29160(9) 0.0277(2) Uani 1 1 d . U
C9 C 0.62850(9) 0.67654(8) 0.36444(9) 0.0272(2) Uani 1 1 d . U
C10 C 0.42933(9) 0.51412(8) 0.19012(10) 0.0312(2) Uani 1 1 d . U
C11 C 0.43697(10) 0.06238(9) 0.16014(10) 0.0345(2) Uani 1 1 d . U
H11 H 0.4394 0.0409 0.0932 0.041 Uiso 1 1 calc R U
C12 C 0.71871(9) 0.65770(8) 0.37257(9) 0.0271(2) Uani 1 1 d . U
C13 C 0.92075(10) 0.77036(9) 0.51017(11) 0.0356(2) Uani 1 1 d . U
H13 H 0.9172 0.7431 0.5568 0.043 Uiso 1 1 calc R U
C14 C 0.68512(9) 0.19765(8) 0.23830(9) 0.0267(2) Uani 1 1 d . U
C15 C 0.83259(10) 0.77833(9) 0.34275(11) 0.0355(2) Uani 1 1 d . U
H15 H 0.7682 0.7568 0.2742 0.043 Uiso 1 1 calc R U
C16 C 0.67182(10) 0.03685(9) 0.26184(11) 0.0340(2) Uani 1 1 d . U
H16 H 0.6489 0.0645 0.3140 0.041 Uiso 1 1 calc R U
C17 C 0.51479(10) 0.18720(9) 0.35694(10) 0.0332(2) Uani 1 1 d . U
H17 H 0.5705 0.2517 0.4250 0.040 Uiso 1 1 calc R U
C18 C 0.71222(9) 0.87818(9) 0.48631(10) 0.0333(2) Uani 1 1 d . U
H18 H 0.7810 0.8771 0.5275 0.040 Uiso 1 1 calc R U
C19 C 0.62206(9) 0.78175(8) 0.39641(9) 0.0280(2) Uani 1 1 d . U
C20 C 0.75068(9) 0.28202(8) 0.12968(10) 0.0298(2) Uani 1 1 d . U
C21 C 0.70230(11) 0.97560(9) 0.51603(11) 0.0385(3) Uani 1 1 d . U
H21 H 0.7641 1.0403 0.5775 0.046 Uiso 1 1 calc R U
C22 C 0.83559(10) 0.29372(10) 0.10792(11) 0.0383(3) Uani 1 1 d . U
H22 H 0.9054 0.3027 0.1608 0.046 Uiso 1 1 calc R U
C23 C 0.52179(10) 0.78660(9) 0.33890(10) 0.0348(2) Uani 1 1 d . U
H23 H 0.4588 0.7222 0.2790 0.042 Uiso 1 1 calc R U
C24 C 0.68247(11) -0.05962(10) 0.23532(12) 0.0402(3) Uani 1 1 d . U
H24 H 0.6680 -0.0970 0.2704 0.048 Uiso 1 1 calc R U
C25 C 0.86337(9) 0.53190(9) 0.32249(11) 0.0340(2) Uani 1 1 d . U
H25A H 0.9266 0.5680 0.3997 0.051 Uiso 1 1 calc R U
H25B H 0.8584 0.5835 0.2974 0.051 Uiso 1 1 calc R U
H25C H 0.8729 0.4735 0.2721 0.051 Uiso 1 1 calc R U
C26 C 0.44340(9) 0.33793(9) 0.26459(12) 0.0360(3) Uani 1 1 d . U
H26A H 0.4459 0.3440 0.3328 0.054 Uiso 1 1 calc R U
H26B H 0.4105 0.2620 0.2060 0.054 Uiso 1 1 calc R U
H26C H 0.3988 0.3738 0.2373 0.054 Uiso 1 1 calc R U
C27 C 0.43045(11) 0.12334(10) 0.35594(12) 0.0398(3) Uani 1 1 d . U
H27 H 0.4284 0.1441 0.4230 0.048 Uiso 1 1 calc R U
C28 C 0.60282(11) 0.97870(9) 0.45650(11) 0.0397(3) Uani 1 1 d . U
H28 H 0.5964 1.0454 0.4764 0.048 Uiso 1 1 calc R U
C29 C 0.73023(11) 0.05250(10) 0.13841(11) 0.0388(3) Uani 1 1 d . U
H29 H 0.7494 0.0917 0.1068 0.047 Uiso 1 1 calc R U
C30 C 0.44811(11) 0.47515(11) 0.10119(11) 0.0431(3) Uani 1 1 d . U
H30 H 0.5203 0.4815 0.1174 0.052 Uiso 1 1 calc R U
C31 C 0.35234(11) -0.00113(10) 0.15898(12) 0.0424(3) Uani 1 1 d . U
H31 H 0.2963 -0.0656 0.0910 0.051 Uiso 1 1 calc R U
C32 C 0.32246(11) 0.50342(11) 0.16212(12) 0.0461(3) Uani 1 1 d . U
H32 H 0.3066 0.5290 0.2205 0.055 Uiso 1 1 calc R U
C33 C 0.64827(11) 0.26466(11) 0.04710(11) 0.0425(3) Uani 1 1 d . U
H33 H 0.5877 0.2529 0.0578 0.051 Uiso 1 1 calc R U
C34 C 0.82043(13) 0.29258(11) 0.00995(12) 0.0499(3) Uani 1 1 d . U
H34 H 0.8796 0.3008 -0.0033 0.060 Uiso 1 1 calc R U
C35 C 0.51312(11) 0.88447(10) 0.36819(11) 0.0410(3) Uani 1 1 d . U
H35 H 0.4448 0.8864 0.3270 0.049 Uiso 1 1 calc R U
C36 C 0.93246(12) 0.85167(11) 0.37628(13) 0.0478(3) Uani 1 1 d . U
H36 H 0.9365 0.8797 0.3303 0.057 Uiso 1 1 calc R U
C37 C 0.71389(12) -0.10189(10) 0.15824(12) 0.0464(3) Uani 1 1 d . U
H37 H 0.7187 -0.1692 0.1385 0.056 Uiso 1 1 calc R U
C38 C 0.34930(11) 0.02920(10) 0.25690(13) 0.0435(3) Uani 1 1 d . U
H38 H 0.2914 -0.0147 0.2560 0.052 Uiso 1 1 calc R U
C39 C 1.02038(10) 0.84412(10) 0.54361(13) 0.0454(3) Uani 1 1 d . U
H39 H 1.0847 0.8671 0.6129 0.054 Uiso 1 1 calc R U
C40 C 0.71950(14) 0.27952(12) -0.06755(12) 0.0542(4) Uani 1 1 d . U
H40 H 0.7097 0.2811 -0.1330 0.065 Uiso 1 1 calc R U
C41 C 0.73838(14) -0.04542(11) 0.10984(13) 0.0498(3) Uani 1 1 d . U
H41 H 0.7607 -0.0737 0.0573 0.060 Uiso 1 1 calc R U
B2 B 0.76680(10) 0.29418(9) 0.24682(10) 0.0270(2) Uani 1 1 d . U
C42 C 0.25893(14) 0.41840(13) -0.03549(13) 0.0611(4) Uani 1 1 d . U
H42 H 0.2013 0.3864 -0.1116 0.073 Uiso 1 1 calc R U
C43 C 0.63299(14) 0.26412(13) -0.04999(12) 0.0548(4) Uani 1 1 d . U
H43 H 0.5628 0.2531 -0.1044 0.066 Uiso 1 1 calc R U
C44 C 1.02617(11) 0.88413(11) 0.47638(14) 0.0504(3) Uani 1 1 d . U
H44 H 1.0946 0.9340 0.4989 0.060 Uiso 1 1 calc R U
B1 B 0.52922(10) 0.56883(9) 0.31856(11) 0.0278(2) Uani 1 1 d . U
C45 C 0.36397(13) 0.42727(13) -0.01057(12) 0.0560(4) Uani 1 1 d . U
H45 H 0.3788 0.4007 -0.0696 0.067 Uiso 1 1 calc R U
C46 C 0.23841(12) 0.45609(14) 0.05050(14) 0.0613(4) Uani 1 1 d . U
H46 H 0.1661 0.4498 0.0336 0.074 Uiso 1 1 calc R U

loop_
_atom_site_aniso_label
_atom_site_aniso_U_11
_atom_site_aniso_U_22
_atom_site_aniso_U_33
_atom_site_aniso_U_23
_atom_site_aniso_U_13
_atom_site_aniso_U_12
Cl2 0.02884(14) 0.03598(14) 0.03872(15) 0.02148(12) 0.01158(12) 0.01425(11)
Cl1 0.04429(16) 0.03609(15) 0.03984(15) 0.02023(12) 0.02771(13) 0.01821(12)
N2 0.0257(4) 0.0224(4) 0.0279(4) 0.0137(3) 0.0122(4) 0.0099(3)
N1 0.0271(4) 0.0236(4) 0.0302(4) 0.0151(4) 0.0142(4) 0.0110(3)
C1 0.0312(5) 0.0217(5) 0.0329(5) 0.0160(4) 0.0161(5) 0.0123(4)
C2 0.0270(5) 0.0228(5) 0.0268(5) 0.0135(4) 0.0125(4) 0.0088(4)
C3 0.0306(5) 0.0218(5) 0.0275(5) 0.0138(4) 0.0138(4) 0.0101(4)
C4 0.0268(5) 0.0237(5) 0.0281(5) 0.0147(4) 0.0127(4) 0.0095(4)
C5 0.0297(5) 0.0202(4) 0.0345(5) 0.0140(4) 0.0158(5) 0.0119(4)
C6 0.0272(5) 0.0226(5) 0.0297(5) 0.0143(4) 0.0127(4) 0.0097(4)
C7 0.0284(5) 0.0232(5) 0.0291(5) 0.0140(4) 0.0110(4) 0.0104(4)
C8 0.0287(5) 0.0240(5) 0.0311(5) 0.0156(4) 0.0150(4) 0.0103(4)
C9 0.0304(5) 0.0247(5) 0.0259(5) 0.0143(4) 0.0128(4) 0.0116(4)
C10 0.0326(5) 0.0240(5) 0.0337(5) 0.0156(4) 0.0143(5) 0.0105(4)
C11 0.0369(6) 0.0274(5) 0.0328(6) 0.0131(5) 0.0169(5) 0.0091(5)
C12 0.0297(5) 0.0215(5) 0.0282(5) 0.0137(4) 0.0127(4) 0.0104(4)
C13 0.0330(6) 0.0299(5) 0.0409(6) 0.0202(5) 0.0147(5) 0.0132(5)
C14 0.0304(5) 0.0239(5) 0.0248(5) 0.0140(4) 0.0123(4) 0.0109(4)
C15 0.0388(6) 0.0299(5) 0.0390(6) 0.0201(5) 0.0192(5) 0.0136(5)
C16 0.0368(6) 0.0320(5) 0.0410(6) 0.0235(5) 0.0212(5) 0.0167(5)
C17 0.0382(6) 0.0284(5) 0.0343(6) 0.0167(5) 0.0196(5) 0.0135(5)
C18 0.0347(6) 0.0272(5) 0.0381(6) 0.0161(5) 0.0193(5) 0.0133(5)
C19 0.0339(5) 0.0263(5) 0.0304(5) 0.0170(4) 0.0189(5) 0.0148(4)
C20 0.0352(5) 0.0220(5) 0.0330(5) 0.0148(4) 0.0180(5) 0.0111(4)
C21 0.0478(7) 0.0238(5) 0.0453(7) 0.0150(5) 0.0286(6) 0.0136(5)
C22 0.0394(6) 0.0334(6) 0.0392(6) 0.0174(5) 0.0216(5) 0.0099(5)
C23 0.0379(6) 0.0303(5) 0.0355(6) 0.0178(5) 0.0166(5) 0.0168(5)
C24 0.0454(7) 0.0326(6) 0.0515(7) 0.0290(6) 0.0242(6) 0.0185(5)
C25 0.0306(5) 0.0248(5) 0.0482(7) 0.0184(5) 0.0222(5) 0.0116(4)
C26 0.0311(5) 0.0296(5) 0.0540(7) 0.0251(5) 0.0234(5) 0.0139(4)
C27 0.0491(7) 0.0405(6) 0.0463(7) 0.0283(6) 0.0314(6) 0.0214(5)
C28 0.0586(7) 0.0305(6) 0.0508(7) 0.0260(5) 0.0370(7) 0.0267(6)
C29 0.0546(7) 0.0347(6) 0.0401(6) 0.0237(5) 0.0284(6) 0.0245(5)
C30 0.0396(6) 0.0440(7) 0.0374(6) 0.0194(6) 0.0182(6) 0.0093(5)
C31 0.0380(6) 0.0281(6) 0.0473(7) 0.0156(5) 0.0184(6) 0.0048(5)
C32 0.0359(6) 0.0459(7) 0.0438(7) 0.0168(6) 0.0152(6) 0.0197(6)
C33 0.0423(7) 0.0481(7) 0.0373(6) 0.0233(6) 0.0193(6) 0.0196(6)
C34 0.0596(8) 0.0414(7) 0.0483(7) 0.0204(6) 0.0358(7) 0.0090(6)
C35 0.0485(7) 0.0399(6) 0.0460(7) 0.0268(6) 0.0249(6) 0.0286(6)
C36 0.0534(8) 0.0384(7) 0.0632(8) 0.0322(6) 0.0358(7) 0.0154(6)
C37 0.0610(8) 0.0304(6) 0.0536(8) 0.0244(6) 0.0284(7) 0.0266(6)
C38 0.0423(6) 0.0384(6) 0.0614(8) 0.0317(6) 0.0321(6) 0.0139(5)
C39 0.0303(6) 0.0322(6) 0.0551(8) 0.0193(6) 0.0117(6) 0.0089(5)
C40 0.0723(10) 0.0486(8) 0.0365(7) 0.0248(6) 0.0257(7) 0.0145(7)
C41 0.0764(10) 0.0430(7) 0.0506(8) 0.0270(6) 0.0411(8) 0.0379(7)
B2 0.0265(5) 0.0233(5) 0.0304(6) 0.0146(4) 0.0129(5) 0.0116(4)
C42 0.0525(8) 0.0561(9) 0.0380(7) 0.0202(7) 0.0028(6) 0.0101(7)
C43 0.0597(9) 0.0640(9) 0.0377(7) 0.0299(7) 0.0189(7) 0.0261(7)
C44 0.0366(6) 0.0340(6) 0.0739(10) 0.0261(7) 0.0282(7) 0.0072(5)
B1 0.0310(6) 0.0245(5) 0.0318(6) 0.0158(5) 0.0171(5) 0.0143(5)
C45 0.0571(8) 0.0569(9) 0.0348(7) 0.0196(6) 0.0185(7) 0.0089(7)
C46 0.0375(7) 0.0622(9) 0.0525(9) 0.0193(7) 0.0073(7) 0.0204(7)

loop_
_atom_type_symbol
_atom_type_description
_atom_type_scat_dispersion_real
_atom_type_scat_dispersion_imag
_atom_type_scat_source
C C 0.0181 0.0091 'International Tables Vol C Tables 4.2.6.8 and 6.1.1.4'
H H 0.0000 0.0000 'International Tables Vol C Tables 4.2.6.8 and 6.1.1.4'
B B 0.0090 0.0039 'International Tables Vol C Tables 4.2.6.8 and 6.1.1.4'
N N 0.0311 0.0180 'International Tables Vol C Tables 4.2.6.8 and 6.1.1.4'
Cl Cl 0.3639 0.7018 'International Tables Vol C Tables 4.2.6.8 and 6.1.1.4'

loop_
_geom_angle_atom_site_label_1
_geom_angle_atom_site_label_2
_geom_angle_atom_site_label_3
_geom_angle
C6 N2 C2 123.27(9)
C6 N2 B2 127.57(9)
C2 N2 B2 108.41(8)
C8 N1 C4 123.13(9)
C8 N1 B1 127.46(9)
C4 N1 B1 108.92(8)
C17 C1 C11 119.25(10)
C17 C1 C3 121.15(10)
C11 C1 C3 119.59(10)
N2 C2 C8 118.79(9)
N2 C2 C3 111.20(9)
C8 C2 C3 129.79(9)
C14 C3 C2 110.36(9)
C14 C3 C1 127.15(9)
C2 C3 C1 122.50(9)
N1 C4 C6 118.92(9)
N1 C4 C12 111.08(9)
C6 C4 C12 129.78(10)
C13 C5 C15 118.97(10)
C13 C5 C12 121.11(10)
C15 C5 C12 119.89(10)
N2 C6 C4 117.53(9)
N2 C6 C25 118.87(9)
C4 C6 C25 123.57(9)
C29 C7 C16 118.03(10)
C29 C7 C14 119.33(10)
C16 C7 C14 122.62(10)
N1 C8 C2 117.55(9)
N1 C8 C26 118.79(9)
C2 C8 C26 123.61(9)
C12 C9 C19 125.38(10)
C12 C9 B1 110.63(9)
C19 C9 B1 123.96(9)
C32 C10 C30 117.00(11)
C32 C10 B1 122.87(11)
C30 C10 B1 120.14(10)
C31 C11 C1 120.14(11)
C31 C11 H11 119.9
C1 C11 H11 119.9
C9 C12 C4 110.43(9)
C9 C12 C5 127.01(9)
C4 C12 C5 122.56(9)
C39 C13 C5 120.52(12)
C39 C13 H13 119.7
C5 C13 H13 119.7
C3 C14 C7 125.82(10)
C3 C14 B2 110.66(9)
C7 C14 B2 123.52(9)
C36 C15 C5 120.28(12)
C36 C15 H15 119.9
C5 C15 H15 119.9
C24 C16 C7 120.59(12)
C24 C16 H16 119.7
C7 C16 H16 119.7
C27 C17 C1 120.60(11)
C27 C17 H17 119.7
C1 C17 H17 119.7
C21 C18 C19 120.83(11)
C21 C18 H18 119.6
C19 C18 H18 119.6
C23 C19 C18 117.84(10)
C23 C19 C9 119.70(10)
C18 C19 C9 122.40(10)
C22 C20 C33 117.12(11)
C22 C20 B2 123.41(10)
C33 C20 B2 119.38(10)
C28 C21 C18 120.34(12)
C28 C21 H21 119.8
C18 C21 H21 119.8
C20 C22 C34 121.40(13)
C20 C22 H22 119.3
C34 C22 H22 119.3
C35 C23 C19 120.88(11)
C35 C23 H23 119.6
C19 C23 H23 119.6
C37 C24 C16 120.49(11)
C37 C24 H24 119.8
C16 C24 H24 119.8
C6 C25 H25A 109.5
C6 C25 H25B 109.5
H25A C25 H25B 109.5
C6 C25 H25C 109.5
H25A C25 H25C 109.5
H25B C25 H25C 109.5
C8 C26 H26A 109.5
C8 C26 H26B 109.5
H26A C26 H26B 109.5
C8 C26 H26C 109.5
H26A C26 H26C 109.5
H26B C26 H26C 109.5
C38 C27 C17 119.82(12)
C38 C27 H27 120.1
C17 C27 H27 120.1
C35 C28 C21 119.56(10)
C35 C28 H28 120.2
C21 C28 H28 120.2
C7 C29 C41 121.31(12)
C7 C29 H29 119.3
C41 C29 H29 119.3
C45 C30 C10 121.73(13)
C45 C30 H30 119.1
C10 C30 H30 119.1
C11 C31 C38 120.10(12)
C11 C31 H31 120.0
C38 C31 H31 120.0
C46 C32 C10 121.33(14)
C46 C32 H32 119.3
C10 C32 H32 119.3
C43 C33 C20 121.65(13)
C43 C33 H33 119.2
C20 C33 H33 119.2
C40 C34 C22 119.88(14)
C40 C34 H34 120.1
C22 C34 H34 120.1
C28 C35 C23 120.52(12)
C28 C35 H35 119.7
C23 C35 H35 119.7
C44 C36 C15 120.16(12)
C44 C36 H36 119.9
C15 C36 H36 119.9
C24 C37 C41 119.64(11)
C24 C37 H37 120.2
C41 C37 H37 120.2
C27 C38 C31 120.07(11)
C27 C38 H38 120.0
C31 C38 H38 120.0
C44 C39 C13 120.04(12)
C44 C39 H39 120.0
C13 C39 H39 120.0
C43 C40 C34 119.92(13)
C43 C40 H40 120.0
C34 C40 H40 120.0
C29 C41 C37 119.87(13)
C29 C41 H41 120.1
C37 C41 H41 120.1
C14 B2 C20 117.13(9)
C14 B2 N2 98.07(8)
C20 B2 N2 105.56(8)
C14 B2 Cl2 110.66(7)
C20 B2 Cl2 114.31(8)
N2 B2 Cl2 109.48(7)
C46 C42 C45 119.49(14)
C46 C42 H42 120.3
C45 C42 H42 120.3
C40 C43 C33 119.95(14)
C40 C43 H43 120.0
C33 C43 H43 120.0
C39 C44 C36 120.01(12)
C39 C44 H44 120.0
C36 C44 H44 120.0
C9 B1 C10 115.81(9)
C9 B1 N1 98.00(8)
C10 B1 N1 107.17(8)
C9 B1 Cl1 110.64(8)
C10 B1 Cl1 114.36(8)
N1 B1 Cl1 109.40(7)
C42 C45 C30 119.85(15)
C42 C45 H45 120.1
C30 C45 H45 120.1
C42 C46 C32 120.60(14)
C42 C46 H46 119.7
C32 C46 H46 119.7

loop_
_geom_bond_atom_site_label_1
_geom_bond_atom_site_label_2
_geom_bond_distance
Cl2 B2 1.8640(12)
Cl1 B1 1.8625(13)
N2 C6 1.3439(13)
N2 C2 1.3637(13)
N2 B2 1.6332(14)
N1 C8 1.3448(13)
N1 C4 1.3646(13)
N1 B1 1.6255(14)
C1 C17 1.3875(16)
C1 C11 1.3947(15)
C1 C3 1.4848(14)
C2 C8 1.4068(14)
C2 C3 1.4705(13)
C3 C14 1.3572(16)
C4 C6 1.4048(14)
C4 C12 1.4706(13)
C5 C13 1.3890(16)
C5 C15 1.3928(16)
C5 C12 1.4869(14)
C6 C25 1.4959(15)
C7 C29 1.3884(17)
C7 C16 1.4056(15)
C7 C14 1.4767(14)
C8 C26 1.4971(14)
C9 C12 1.3560(15)
C9 C19 1.4772(14)
C9 B1 1.6040(15)
C10 C32 1.3909(17)
C10 C30 1.3957(18)
C10 B1 1.6134(16)
C11 C31 1.3857(17)
C11 H11 0.9500
C13 C39 1.3873(17)
C13 H13 0.9500
C14 B2 1.5992(15)
C15 C36 1.3866(18)
C15 H15 0.9500
C16 C24 1.3853(16)
C16 H16 0.9500
C17 C27 1.3867(16)
C17 H17 0.9500
C18 C21 1.3912(15)
C18 C19 1.3999(16)
C18 H18 0.9500
C19 C23 1.3983(16)
C20 C22 1.3900(17)
C20 C33 1.3981(17)
C20 B2 1.6157(16)
C21 C28 1.3838(19)
C21 H21 0.9500
C22 C34 1.3963(19)
C22 H22 0.9500
C23 C35 1.3902(16)
C23 H23 0.9500
C24 C37 1.382(2)
C24 H24 0.9500
C25 H25A 0.9800
C25 H25B 0.9800
C25 H25C 0.9800
C26 H26A 0.9800
C26 H26B 0.9800
C26 H26C 0.9800
C27 C38 1.384(2)
C27 H27 0.9500
C28 C35 1.3776(19)
C28 H28 0.9500
C29 C41 1.3884(17)
C29 H29 0.9500
C30 C45 1.3908(19)
C30 H30 0.9500
C31 C38 1.386(2)
C31 H31 0.9500
C32 C46 1.390(2)
C32 H32 0.9500
C33 C43 1.3864(19)
C33 H33 0.9500
C34 C40 1.378(2)
C34 H34 0.9500
C35 H35 0.9500
C36 C44 1.382(2)
C36 H36 0.9500
C37 C41 1.389(2)
C37 H37 0.9500
C38 H38 0.9500
C39 C44 1.379(2)
C39 H39 0.9500
C40 C43 1.376(2)
C40 H40 0.9500
C41 H41 0.9500
C42 C46 1.372(3)
C42 C45 1.380(2)
C42 H42 0.9500
C43 H43 0.9500
C44 H44 0.9500
C45 H45 0.9500
C46 H46 0.9500

loop_
_geom_torsion_atom_site_label_1
_geom_torsion_atom_site_label_2
_geom_torsion_atom_site_label_3
_geom_torsion_atom_site_label_4
_geom_torsion
C6 N2 C2 C8 7.13(15)
B2 N2 C2 C8 -163.61(9)
C6 N2 C2 C3 -177.72(9)
B2 N2 C2 C3 11.54(11)
N2 C2 C3 C14 -7.20(12)
C8 C2 C3 C14 167.27(11)
N2 C2 C3 C1 172.29(9)
C8 C2 C3 C1 -13.25(17)
C17 C1 C3 C14 116.77(13)
C11 C1 C3 C14 -62.30(15)
C17 C1 C3 C2 -62.62(14)
C11 C1 C3 C2 118.31(12)
C8 N1 C4 C6 6.76(15)
B1 N1 C4 C6 -165.83(9)
C8 N1 C4 C12 -178.00(9)
B1 N1 C4 C12 9.40(12)
C2 N2 C6 C4 0.44(15)
B2 N2 C6 C4 169.33(9)
C2 N2 C6 C25 -177.48(10)
B2 N2 C6 C25 -8.59(16)
N1 C4 C6 N2 -7.31(15)
C12 C4 C6 N2 178.47(10)
N1 C4 C6 C25 170.50(10)
C12 C4 C6 C25 -3.71(18)
C4 N1 C8 C2 0.81(15)
B1 N1 C8 C2 171.98(10)
C4 N1 C8 C26 -176.58(10)
B1 N1 C8 C26 -5.41(16)
N2 C2 C8 N1 -7.65(15)
C3 C2 C8 N1 178.24(10)
N2 C2 C8 C26 169.60(10)
C3 C2 C8 C26 -4.51(18)
C17 C1 C11 C31 0.98(17)
C3 C1 C11 C31 -179.94(11)
C19 C9 C12 C4 176.42(10)
B1 C9 C12 C4 -1.77(13)
C19 C9 C12 C5 -3.31(18)
B1 C9 C12 C5 178.50(10)
N1 C4 C12 C9 -5.06(13)
C6 C4 C12 C9 169.51(11)
N1 C4 C12 C5 174.68(10)
C6 C4 C12 C5 -10.74(18)
C13 C5 C12 C9 111.85(13)
C15 C5 C12 C9 -66.52(16)
C13 C5 C12 C4 -67.84(15)
C15 C5 C12 C4 113.79(12)
C15 C5 C13 C39 -1.14(17)
C12 C5 C13 C39 -179.53(11)
C2 C3 C14 C7 178.49(10)
C1 C3 C14 C7 -0.97(18)
C2 C3 C14 B2 -0.74(12)
C1 C3 C14 B2 179.81(10)
C29 C7 C14 C3 146.25(12)
C16 C7 C14 C3 -35.49(16)
C29 C7 C14 B2 -34.62(15)
C16 C7 C14 B2 143.64(11)
C13 C5 C15 C36 1.43(17)
C12 C5 C15 C36 179.84(11)
C29 C7 C16 C24 -1.37(17)
C14 C7 C16 C24 -179.65(11)
C11 C1 C17 C27 -0.61(17)
C3 C1 C17 C27 -179.68(10)
C21 C18 C19 C23 -0.93(17)
C21 C18 C19 C9 -178.19(11)
C12 C9 C19 C23 149.17(12)
B1 C9 C19 C23 -32.87(16)
C12 C9 C19 C18 -33.62(17)
B1 C9 C19 C18 144.35(11)
C19 C18 C21 C28 -0.33(19)
C33 C20 C22 C34 2.57(18)
B2 C20 C22 C34 -173.85(11)
C18 C19 C23 C35 1.86(18)
C9 C19 C23 C35 179.20(11)
C7 C16 C24 C37 -1.11(19)
C1 C17 C27 C38 0.13(18)
C18 C21 C28 C35 0.7(2)
C16 C7 C29 C41 2.92(19)
C14 C7 C29 C41 -178.74(12)
C32 C10 C30 C45 -0.28(19)
B1 C10 C30 C45 179.83(12)
C1 C11 C31 C38 -0.86(19)
C30 C10 C32 C46 -0.1(2)
B1 C10 C32 C46 179.82(13)
C22 C20 C33 C43 -2.97(19)
B2 C20 C33 C43 173.60(12)
C20 C22 C34 C40 -0.1(2)
C21 C28 C35 C23 0.3(2)
C19 C23 C35 C28 -1.6(2)
C5 C15 C36 C44 -0.6(2)
C16 C24 C37 C41 2.1(2)
C17 C27 C38 C31 0.00(19)
C11 C31 C38 C27 0.4(2)
C5 C13 C39 C44 0.1(2)
C22 C34 C40 C43 -2.1(2)
C7 C29 C41 C37 -2.0(2)
C24 C37 C41 C29 -0.6(2)
C3 C14 B2 C20 -105.45(11)
C7 C14 B2 C20 75.30(13)
C3 C14 B2 N2 6.70(11)
C7 C14 B2 N2 -172.55(9)
C3 C14 B2 Cl2 121.12(9)
C7 C14 B2 Cl2 -58.13(12)
C22 C20 B2 C14 -126.99(11)
C33 C20 B2 C14 56.67(14)
C22 C20 B2 N2 125.17(11)
C33 C20 B2 N2 -51.17(13)
C22 C20 B2 Cl2 4.80(14)
C33 C20 B2 Cl2 -171.54(9)
C6 N2 B2 C14 178.95(9)
C2 N2 B2 C14 -10.83(10)
C6 N2 B2 C20 -59.89(13)
C2 N2 B2 C20 110.34(9)
C6 N2 B2 Cl2 63.60(12)
C2 N2 B2 Cl2 -126.18(8)
C34 C40 C43 C33 1.7(2)
C20 C33 C43 C40 0.9(2)
C13 C39 C44 C36 0.7(2)
C15 C36 C44 C39 -0.4(2)
C12 C9 B1 C10 -107.00(11)
C19 C9 B1 C10 74.77(13)
C12 C9 B1 N1 6.52(11)
C19 C9 B1 N1 -171.70(9)
C12 C9 B1 Cl1 120.81(9)
C19 C9 B1 Cl1 -57.42(12)
C32 C10 B1 C9 -116.71(12)
C30 C10 B1 C9 63.18(14)
C32 C10 B1 N1 135.16(11)
C30 C10 B1 N1 -44.95(13)
C32 C10 B1 Cl1 13.73(14)
C30 C10 B1 Cl1 -166.38(9)
C8 N1 B1 C9 178.39(10)
C4 N1 B1 C9 -9.43(10)
C8 N1 B1 C10 -61.38(13)
C4 N1 B1 C10 110.81(10)
C8 N1 B1 Cl1 63.12(12)
C4 N1 B1 Cl1 -124.69(8)
C46 C42 C45 C30 -0.6(3)
C10 C30 C45 C42 0.6(2)
C45 C42 C46 C32 0.3(3)
C10 C32 C46 C42 0.0(3)

loop_
_platon_squeeze_void_nr
_platon_squeeze_void_average_x
_platon_squeeze_void_average_y
_platon_squeeze_void_average_z
_platon_squeeze_void_volume
_platon_squeeze_void_count_electrons
_platon_squeeze_void_content
1 0.000 -0.013 0.000 826 192 ' '
